data_7021794
loop_
_publ_author_name
'Hirotsu, Masakazu'
'Kawamoto, Keisuke'
'Tanaka, Rika'
'Nagai, Yuji'
'Ueno, Keiji'
'Teki, Yoshio'
'Kinoshita, Isamu'

_publ_section_title
;
 Titanium and manganese complexes supported by a xanthene-bridged
 bis(tripodal N2O2) ligand: isomerization, intramolecular hydrogen bonding
 and metal-binding ability.
;
_journal_issue 34
_journal_name_full 'Dalton transactions (Cambridge, England : 2003)'
_journal_page_first 12220
_journal_page_last 12227
_journal_paper_doi 10.1039/c3dt51389k
_journal_volume 42
_journal_year 2013
_chemical_absolute_configuration ad
_chemical_formula_moiety 'C57 H66 Mn3 N4 O11, 0.5(C H2 Cl2), 1.5(C H4 O)'
_chemical_formula_sum 'C59 H73 Cl Mn3 N4 O12.5'
_chemical_formula_weight 1238.48
_space_group_IT_number 152
_symmetry_cell_setting trigonal
_symmetry_Int_Tables_number 152
_symmetry_space_group_name_Hall 'P 31 2"'
_symmetry_space_group_name_H-M 'P 31 2 1'
_cell_angle_alpha 90.00
_cell_angle_beta 90.00
_cell_angle_gamma 120.00
_cell_formula_units_Z 6
_cell_length_a 28.354(12)
_cell_length_b 28.354(12)
_cell_length_c 14.616(6)
_cell_measurement_reflns_used 24523
_cell_measurement_temperature 133(2)
_cell_measurement_theta_max 27.4816
_cell_measurement_theta_min 3.1361
_cell_volume 10176(7)
_computing_cell_refinement 'CrystalClear (Rigaku Inc., 2008)'
_computing_data_collection 'CrystalClear (Rigaku Inc., 2008)'
_computing_data_reduction 'CrystalClear (Rigaku Inc., 2008)'
_computing_molecular_graphics 'Ortep-3 for Windows (Farrugia, 1997)'
_computing_publication_material SHELXL97
_computing_structure_refinement 'SHELXL-97 (Sheldrick, 1997)'
_computing_structure_solution 'SHELXS-97 (Sheldrick, 1990)'
_diffrn_ambient_temperature 133(2)
_diffrn_detector_area_resol_mean 7.111
_diffrn_measured_fraction_theta_full 0.998
_diffrn_measured_fraction_theta_max 0.998
_diffrn_measurement_details
;
scan:
    Number of images: 360
               Slice: -115.0000 - 65.0000
         Image width: 0.5000
            Exp time: 25.0000
       Rotation axis: Omega
               Omega: 0.0000
                 Chi: 45.0000
                 Phi: 0.0000
                 XTD: 54.8057
              2theta: -25.1617
scan:
    Number of images: 360
               Slice: -115.0000 - 65.0000
         Image width: 0.5000
            Exp time: 25.0000
       Rotation axis: Omega
               Omega: 0.0000
                 Chi: 45.0000
                 Phi: 90.0000
                 XTD: 54.8057
              2theta: -25.1617
scan:
    Number of images: 360
               Slice: -115.0000 - 65.0000
         Image width: 0.5000
            Exp time: 25.0000
       Rotation axis: Omega
               Omega: 0.0000
                 Chi: 45.0000
                 Phi: 180.0000
                 XTD: 54.8057
              2theta: -25.1617

;
_diffrn_measurement_device 'Saturn724+ (4x4 bin mode)'
_diffrn_measurement_device_details 'AFC11 (Right): Eulerian 3 circle'
_diffrn_measurement_device_type 'Rigaku AFC11 with Saturn 724+ CCD'
_diffrn_measurement_method \w
_diffrn_radiation_detector CCD
_diffrn_radiation_monochromator Confocal
_diffrn_radiation_source 'Rotating Anode'
_diffrn_radiation_type MoK\a
_diffrn_radiation_wavelength 0.710747
_diffrn_reflns_av_R_equivalents 0.0686
_diffrn_reflns_av_sigmaI/netI 0.0463
_diffrn_reflns_limit_h_max 36
_diffrn_reflns_limit_h_min -36
_diffrn_reflns_limit_k_max 36
_diffrn_reflns_limit_k_min -36
_diffrn_reflns_limit_l_max 18
_diffrn_reflns_limit_l_min -18
_diffrn_reflns_number 102462
_diffrn_reflns_reduction_process 'Lp corrections applied'
_diffrn_reflns_theta_full 27.50
_diffrn_reflns_theta_max 27.49
_diffrn_reflns_theta_min 3.14
_diffrn_source_current 24.0000
_diffrn_source_power 1.2000
_diffrn_source_voltage 50.0000
_exptl_absorpt_coefficient_mu 0.645
_exptl_absorpt_correction_T_max 0.9562
_exptl_absorpt_correction_T_min 0.7644
_exptl_absorpt_correction_type multi-scan
_exptl_absorpt_process_details 'REQAB (Rigaku, 1998)'
_exptl_crystal_colour 'Dark Green'
_exptl_crystal_density_diffrn 1.213
_exptl_crystal_density_method 'not measured'
_exptl_crystal_description Prism
_exptl_crystal_F_000 3882
_exptl_crystal_size_max 0.44
_exptl_crystal_size_mid 0.08
_exptl_crystal_size_min 0.07
_platon_squeeze_details
;
The total void volume calculated by PLATON is 2417 A3 per unit cell (23.7%). 
The largest void (22.9%) is centered at the origin, which is filled with 
heavily disordered solvent molecules. The data were corrected with the SQUEEZE 
procedure implemented in PLATON to remove the contribution of the disordered 
solvent molecules to the structure factors. The SQUEEZE program suggested that 
the void space contains three dichloromethane and three methanol molecules 
per unit cell, which were removed from the model, but included in the formula.
;
_refine_diff_density_max 1.035
_refine_diff_density_min -0.600
_refine_diff_density_rms 0.071
_refine_ls_abs_structure_details 'Flack H D (1983), Acta Cryst. A39, 876-881'
_refine_ls_abs_structure_Flack 0.000(17)
_refine_ls_extinction_method none
_refine_ls_goodness_of_fit_ref 1.208
_refine_ls_hydrogen_treatment constr
_refine_ls_matrix_type full
_refine_ls_number_parameters 701
_refine_ls_number_reflns 15561
_refine_ls_number_restraints 1
_refine_ls_restrained_S_all 1.208
_refine_ls_R_factor_all 0.0796
_refine_ls_R_factor_gt 0.0725
_refine_ls_shift/su_max 0.000
_refine_ls_shift/su_mean 0.000
_refine_ls_structure_factor_coef Fsqd
_refine_ls_weighting_details 'calc w=1/[\s^2^(Fo^2^)+(0.1046P)^2^+0.0897P] where P=(Fo^2^+2Fc^2^)/3'
_refine_ls_weighting_scheme calc
_refine_ls_wR_factor_gt 0.1924
_refine_ls_wR_factor_ref 0.1992
_reflns_number_gt 13888
_reflns_number_total 15561
_reflns_threshold_expression >2sigma(I)
_cod_data_source_file c3dt51389k.txt
_cod_data_source_block Mn3-L-N2O2
_cod_depositor_comments
;
The following automatic conversions were performed:

'_exptl_absorpt_correction_type' value 'Multi-scan' changed to
'multi-scan' according to
/home/saulius/struct/CIF-dictionaries/cif_core.dic dictionary named
'cif_core.dic' version 2.4.2 from 2011-04-26.

Automatic conversion script
Id: cif_fix_values 1891 2012-01-12 08:04:46Z andrius 
;
_cod_original_cell_volume 10177(7)
_cod_original_sg_symbol_H-M P3121
_cod_original_formula_sum 'C59 H73 Cl Mn3 N4 O12.50'
_cod_database_code 7021794

loop_
_symmetry_equiv_pos_as_xyz
'x, y, z'
'-y, x-y, z+1/3'
'-x+y, -x, z+2/3'
'x-y, -y, -z+2/3'
'-x, -x+y, -z+1/3'
'y, x, -z'

loop_
_atom_site_label
_atom_site_type_symbol
_atom_site_fract_x
_atom_site_fract_y
_atom_site_fract_z
_atom_site_U_iso_or_equiv
_atom_site_adp_type
_atom_site_occupancy
_atom_site_symmetry_multiplicity
_atom_site_calc_flag
_atom_site_refinement_flags
_atom_site_disorder_assembly
_atom_site_disorder_group
Mn1 Mn 0.20927(3) 0.48027(3) 0.30504(4) 0.04683(16) Uani 1 1 d . A .
Mn2 Mn 0.19153(3) 0.36874(3) -0.07421(5) 0.05231(18) Uani 1 1 d . A .
Mn3 Mn 0.19938(3) 0.42591(3) 0.11340(5) 0.04776(16) Uani 1 1 d . A .
C1 C 0.15593(15) 0.51106(16) 0.1601(3) 0.0442(8) Uani 1 1 d . . .
C2 C 0.16019(15) 0.52930(16) 0.0707(3) 0.0437(8) Uani 1 1 d . . .
H2A H 0.1841 0.5258 0.0294 0.052 Uiso 1 1 calc R . .
C3 C 0.13025(16) 0.55241(17) 0.0411(3) 0.0476(9) Uani 1 1 d . . .
H3A H 0.1327 0.5632 -0.0210 0.057 Uiso 1 1 calc R . .
C4 C 0.09652(15) 0.56017(16) 0.1006(3) 0.0433(8) Uani 1 1 d . . .
C5 C 0.09349(15) 0.54353(18) 0.1904(3) 0.0468(9) Uani 1 1 d . . .
H5A H 0.0707 0.5486 0.2322 0.056 Uiso 1 1 calc R . .
C6 C 0.12334(16) 0.51935(16) 0.2209(3) 0.0440(8) Uani 1 1 d . . .
C7 C 0.11614(15) 0.49938(18) 0.3178(3) 0.0452(8) Uani 1 1 d . . .
H7A H 0.0948 0.4591 0.3180 0.054 Uiso 1 1 calc R . .
H7B H 0.0951 0.5129 0.3521 0.054 Uiso 1 1 calc R . .
O1 O 0.18418(11) 0.48610(13) 0.18641(19) 0.0464(6) Uani 1 1 d . . .
C8 C 0.2373(2) 0.4926(2) 0.4996(3) 0.0544(10) Uani 1 1 d . . .
C9 C 0.2789(2) 0.5011(2) 0.5611(4) 0.0648(13) Uani 1 1 d . . .
H9A H 0.3048 0.4907 0.5442 0.078 Uiso 1 1 calc R . .
C10 C 0.2825(2) 0.5236(2) 0.6435(4) 0.0653(13) Uani 1 1 d . . .
H10A H 0.3096 0.5269 0.6855 0.078 Uiso 1 1 calc R . .
C11 C 0.2475(2) 0.5420(2) 0.6679(4) 0.0651(12) Uani 1 1 d . . .
H11A H 0.2516 0.5598 0.7249 0.078 Uiso 1 1 calc R . .
C12 C 0.2063(2) 0.5342(2) 0.6083(3) 0.0592(11) Uani 1 1 d . . .
H12A H 0.1814 0.5458 0.6252 0.071 Uiso 1 1 calc R . .
C13 C 0.20105(18) 0.50963(19) 0.5246(3) 0.0522(10) Uani 1 1 d . . .
C14 C 0.15422(19) 0.4964(2) 0.4620(3) 0.0559(11) Uani 1 1 d . . .
H14A H 0.1324 0.5113 0.4889 0.067 Uiso 1 1 calc R . .
H14B H 0.1307 0.4563 0.4592 0.067 Uiso 1 1 calc R . .
O2 O 0.23471(14) 0.46952(15) 0.4181(2) 0.0584(8) Uani 1 1 d . . .
N1 N 0.16954(14) 0.51777(15) 0.3654(2) 0.0462(7) Uani 1 1 d . . .
C15 C 0.20290(17) 0.57786(18) 0.3664(3) 0.0506(9) Uani 1 1 d . . .
H15A H 0.1923 0.5921 0.4196 0.061 Uiso 1 1 calc R . .
H15B H 0.1954 0.5925 0.3102 0.061 Uiso 1 1 calc R . .
C16 C 0.26343(18) 0.5975(2) 0.3715(3) 0.0561(10) Uani 1 1 d . . .
H16A H 0.2842 0.6376 0.3655 0.067 Uiso 1 1 calc R . .
H16B H 0.2720 0.5879 0.4320 0.067 Uiso 1 1 calc R . .
N2 N 0.28006(14) 0.57319(16) 0.2998(3) 0.0545(9) Uani 1 1 d . . .
C17 C 0.2855(2) 0.5992(2) 0.2106(4) 0.0689(13) Uani 1 1 d . . .
H17A H 0.2506 0.5962 0.1936 0.103 Uiso 1 1 calc R . .
H17B H 0.2958 0.5811 0.1642 0.103 Uiso 1 1 calc R . .
H17C H 0.3136 0.6377 0.2143 0.103 Uiso 1 1 calc R . .
C18 C 0.3326(2) 0.5768(3) 0.3245(5) 0.0777(16) Uani 1 1 d . . .
H18A H 0.3599 0.6149 0.3370 0.117 Uiso 1 1 calc R . .
H18B H 0.3451 0.5632 0.2737 0.117 Uiso 1 1 calc R . .
H18C H 0.3276 0.5548 0.3792 0.117 Uiso 1 1 calc R . .
C19 C 0.11234(16) 0.40895(17) -0.0511(3) 0.0471(9) Uani 1 1 d . . .
C20 C 0.07416(16) 0.40936(17) 0.0065(3) 0.0475(9) Uani 1 1 d . . .
H20A H 0.0734 0.4001 0.0691 0.057 Uiso 1 1 calc R . .
C21 C 0.03693(16) 0.42315(16) -0.0263(3) 0.0454(8) Uani 1 1 d . . .
H21A H 0.0125 0.4257 0.0151 0.054 Uiso 1 1 calc R . .
C22 C 0.03456(16) 0.43347(17) -0.1190(3) 0.0459(8) Uani 1 1 d . . .
C23 C 0.07156(17) 0.42988(17) -0.1767(3) 0.0490(9) Uani 1 1 d . . .
H23A H 0.0705 0.4363 -0.2403 0.059 Uiso 1 1 calc R . .
C24 C 0.11023(17) 0.41714(18) -0.1447(3) 0.0478(9) Uani 1 1 d . . .
C25 C 0.15151(17) 0.41711(19) -0.2106(3) 0.0516(9) Uani 1 1 d . . .
H25A H 0.1402 0.4191 -0.2738 0.062 Uiso 1 1 calc R . .
H25B H 0.1872 0.4502 -0.1997 0.062 Uiso 1 1 calc R . .
O6 O 0.15117(12) 0.39904(13) -0.0170(2) 0.0506(7) Uani 1 1 d . . .
C26 C 0.22759(19) 0.3136(2) -0.2013(5) 0.0716(15) Uani 1 1 d . . .
C27 C 0.2402(2) 0.2725(3) -0.2059(6) 0.092(2) Uani 1 1 d . . .
H27A H 0.2505 0.2616 -0.1515 0.111 Uiso 1 1 calc R . .
C28 C 0.2382(3) 0.2470(3) -0.2860(7) 0.100(2) Uani 1 1 d . . .
H28A H 0.2483 0.2197 -0.2880 0.120 Uiso 1 1 calc R . .
C29 C 0.2219(3) 0.2611(3) -0.3611(8) 0.110(3) Uani 1 1 d . . .
H29A H 0.2189 0.2420 -0.4162 0.132 Uiso 1 1 calc R . .
C30 C 0.2081(3) 0.3043(3) -0.3636(6) 0.100(3) Uani 1 1 d . . .
H30A H 0.1974 0.3145 -0.4184 0.120 Uiso 1 1 calc R . .
C31 C 0.2120(2) 0.3303(2) -0.2779(5) 0.0733(17) Uani 1 1 d . . .
C32 C 0.2002(2) 0.3764(2) -0.2740(4) 0.0657(13) Uani 1 1 d . . .
H32A H 0.1870 0.3803 -0.3347 0.079 Uiso 1 1 calc R . .
H32B H 0.2344 0.4106 -0.2609 0.079 Uiso 1 1 calc R . .
O7 O 0.23150(14) 0.33816(15) -0.1206(3) 0.0648(9) Uani 1 1 d . . .
N3 N 0.15853(15) 0.36846(17) -0.2029(3) 0.0557(9) Uani 1 1 d . . .
C33 C 0.1051(2) 0.3168(2) -0.2180(4) 0.0674(14) Uani 1 1 d . . .
H33A H 0.1007 0.3081 -0.2841 0.081 Uiso 1 1 calc R . .
H33B H 0.0750 0.3227 -0.1988 0.081 Uiso 1 1 calc R . .
C34 C 0.1013(3) 0.2689(3) -0.1655(5) 0.0865(18) Uani 1 1 d . . .
H34A H 0.0640 0.2374 -0.1715 0.104 Uiso 1 1 calc R . .
H34B H 0.1268 0.2585 -0.1926 0.104 Uiso 1 1 calc R . .
N4 N 0.11423(18) 0.28135(18) -0.0677(4) 0.0712(12) Uani 1 1 d . . .
C35 C 0.0691(2) 0.2781(3) -0.0160(6) 0.0857(19) Uani 1 1 d . . .
H35A H 0.0554 0.2995 -0.0469 0.128 Uiso 1 1 calc R . .
H35B H 0.0815 0.2925 0.0457 0.128 Uiso 1 1 calc R . .
H35C H 0.0400 0.2400 -0.0120 0.128 Uiso 1 1 calc R . .
C36 C 0.1290(3) 0.2419(3) -0.0345(9) 0.137(4) Uani 1 1 d . . .
H36A H 0.1373 0.2478 0.0310 0.206 Uiso 1 1 calc R . .
H36B H 0.1610 0.2466 -0.0678 0.206 Uiso 1 1 calc R . .
H36C H 0.0985 0.2050 -0.0443 0.206 Uiso 1 1 calc R . .
C37 C 0.06473(16) 0.58564(17) 0.0683(3) 0.0453(8) Uani 1 1 d . . .
C38 C 0.06796(18) 0.63078(19) 0.1131(3) 0.0516(10) Uani 1 1 d . . .
H38A H 0.0892 0.6444 0.1670 0.062 Uiso 1 1 calc R . .
C39 C 0.04012(18) 0.65567(18) 0.0788(3) 0.0509(9) Uani 1 1 d . . .
H39A H 0.0440 0.6874 0.1077 0.061 Uiso 1 1 calc R . .
C40 C 0.00716(18) 0.63492(18) 0.0039(3) 0.0506(9) Uani 1 1 d . . .
H40A H -0.0115 0.6526 -0.0183 0.061 Uiso 1 1 calc R . .
C41 C 0.00016(17) 0.58835(18) -0.0409(3) 0.0499(9) Uani 1 1 d . . .
C42 C 0.02973(16) 0.56484(17) -0.0060(3) 0.0481(9) Uani 1 1 d . . .
C43 C -0.00196(16) 0.45157(17) -0.1575(3) 0.0444(8) Uani 1 1 d . . .
C44 C -0.03166(18) 0.4278(2) -0.2369(3) 0.0533(10) Uani 1 1 d . . .
H44A H -0.0301 0.3982 -0.2641 0.064 Uiso 1 1 calc R . .
C45 C -0.06352(19) 0.4469(2) -0.2768(3) 0.0569(11) Uani 1 1 d . . .
H45A H -0.0840 0.4298 -0.3304 0.068 Uiso 1 1 calc R . .
C46 C -0.06550(19) 0.4901(2) -0.2394(3) 0.0563(10) Uani 1 1 d . . .
H46A H -0.0872 0.5028 -0.2679 0.068 Uiso 1 1 calc R . .
C47 C -0.03649(16) 0.51590(17) -0.1605(3) 0.0458(9) Uani 1 1 d . . .
C48 C -0.00550(16) 0.49546(17) -0.1208(3) 0.0445(8) Uani 1 1 d . . .
C49 C -0.03832(18) 0.56429(19) -0.1210(3) 0.0503(9) Uani 1 1 d . . .
C50 C -0.09649(19) 0.5471(2) -0.0891(4) 0.0610(12) Uani 1 1 d . . .
H50A H -0.1217 0.5312 -0.1407 0.091 Uiso 1 1 calc R . .
H50B H -0.0975 0.5791 -0.0664 0.091 Uiso 1 1 calc R . .
H50C H -0.1072 0.5202 -0.0400 0.091 Uiso 1 1 calc R . .
C51 C -0.0205(2) 0.6080(2) -0.1960(4) 0.0628(12) Uani 1 1 d . . .
H51A H 0.0137 0.6142 -0.2236 0.094 Uiso 1 1 calc R . .
H51B H -0.0150 0.6421 -0.1691 0.094 Uiso 1 1 calc R . .
H51C H -0.0488 0.5957 -0.2432 0.094 Uiso 1 1 calc R . .
O11 O 0.02570(12) 0.51813(12) -0.0439(2) 0.0490(6) Uani 1 1 d . . .
C52 C 0.2716(4) 0.4242(4) 0.2780(5) 0.103(3) Uani 1 1 d . . .
H52A H 0.2937 0.4454 0.3303 0.155 Uiso 1 1 calc R . .
H52B H 0.2951 0.4206 0.2326 0.155 Uiso 1 1 calc R . .
H52C H 0.2439 0.3879 0.2989 0.155 Uiso 1 1 calc R . .
O3 O 0.24577(12) 0.45101(14) 0.2380(2) 0.0537(7) Uani 1 1 d . . .
C53 C 0.2604(3) 0.3611(3) 0.0687(4) 0.0798(17) Uani 1 1 d . A .
H53A H 0.2641 0.3612 0.1353 0.120 Uiso 1 1 calc R . .
H53B H 0.2935 0.3913 0.0423 0.120 Uiso 1 1 calc R . .
H53C H 0.2550 0.3266 0.0439 0.120 Uiso 1 1 calc R . .
O8 O 0.21390(13) 0.36714(14) 0.0456(2) 0.0587(8) Uani 1 1 d . . .
O4 O 0.13423(14) 0.40021(15) 0.3228(2) 0.0634(8) Uani 1 1 d . . .
O5 O 0.12815(14) 0.36508(14) 0.1822(2) 0.0592(8) Uani 1 1 d . . .
C54 C 0.11072(19) 0.3642(2) 0.2608(4) 0.0589(11) Uani 1 1 d . A .
C55 C 0.0557(3) 0.3153(3) 0.2877(5) 0.091(2) Uani 1 1 d . . .
H55A H 0.0420 0.3242 0.3428 0.136 Uiso 1 1 calc R A .
H55B H 0.0602 0.2838 0.2999 0.136 Uiso 1 1 calc R . .
H55C H 0.0297 0.3066 0.2375 0.136 Uiso 1 1 calc R . .
O9 O 0.25724(12) 0.45349(13) -0.1005(2) 0.0556(7) Uani 1 1 d . . .
O10 O 0.26309(13) 0.49122(13) 0.0361(2) 0.0520(7) Uani 1 1 d . . .
C56 C 0.27591(18) 0.49394(19) -0.0461(3) 0.0520(10) Uani 1 1 d . A .
C57 C 0.3154(3) 0.5483(2) -0.0848(4) 0.0718(15) Uani 1 1 d . . .
H57A H 0.3310 0.5434 -0.1415 0.108 Uiso 1 1 calc R A .
H57B H 0.3447 0.5686 -0.0405 0.108 Uiso 1 1 calc R . .
H57C H 0.2966 0.5687 -0.0979 0.108 Uiso 1 1 calc R . .
C58 C 0.3997(10) 0.5258(11) 0.1342(18) 0.137(5) Uiso 0.50 1 d PD B 1
H58A H 0.4390 0.5500 0.1418 0.206 Uiso 0.50 1 calc PR B 1
H58B H 0.3929 0.5018 0.0816 0.206 Uiso 0.50 1 calc PR B 1
H58C H 0.3846 0.5038 0.1895 0.206 Uiso 0.50 1 calc PR B 1
O12B O 0.3798(9) 0.5474(8) 0.0892(12) 0.149(4) Uiso 0.50 1 d PD C 2
H1MB H 0.3369 0.5334 0.0861 0.179 Uiso 0.50 1 d P D 2
O12 O 0.3725(9) 0.5597(8) 0.1180(12) 0.149(4) Uiso 0.50 1 d PD B 1
H1MA H 0.3369 0.5334 0.0861 0.179 Uiso 0.50 1 d P E 1
C58B C 0.3798(12) 0.5001(11) 0.1398(19) 0.137(5) Uiso 0.50 1 d PD C 2
H58D H 0.4150 0.5021 0.1312 0.206 Uiso 0.50 1 calc PR C 2
H58E H 0.3507 0.4655 0.1154 0.206 Uiso 0.50 1 calc PR C 2
H58F H 0.3736 0.5025 0.2052 0.206 Uiso 0.50 1 calc PR C 2

loop_
_atom_site_aniso_label
_atom_site_aniso_U_11
_atom_site_aniso_U_22
_atom_site_aniso_U_33
_atom_site_aniso_U_23
_atom_site_aniso_U_13
_atom_site_aniso_U_12
Mn1 0.0412(3) 0.0522(3) 0.0511(3) 0.0043(3) -0.0013(3) 0.0264(3)
Mn2 0.0406(3) 0.0502(3) 0.0694(4) -0.0065(3) 0.0050(3) 0.0252(3)
Mn3 0.0413(3) 0.0512(3) 0.0554(4) 0.0038(3) 0.0039(3) 0.0265(3)
C1 0.0324(16) 0.0397(18) 0.058(2) -0.0002(17) -0.0053(16) 0.0164(15)
C2 0.0359(17) 0.0449(19) 0.051(2) 0.0043(17) 0.0058(16) 0.0206(15)
C3 0.0421(19) 0.046(2) 0.053(2) 0.0073(18) 0.0019(17) 0.0209(17)
C4 0.0377(17) 0.0454(19) 0.049(2) -0.0001(16) -0.0058(15) 0.0227(15)
C5 0.0341(17) 0.058(2) 0.048(2) -0.0020(17) 0.0009(15) 0.0226(17)
C6 0.0401(18) 0.0427(19) 0.045(2) 0.0029(15) 0.0015(15) 0.0174(16)
C7 0.0316(17) 0.054(2) 0.052(2) 0.0038(18) 0.0013(15) 0.0228(16)
O1 0.0406(13) 0.0597(16) 0.0464(15) 0.0038(13) 0.0004(11) 0.0306(13)
C8 0.056(2) 0.056(2) 0.055(2) 0.012(2) -0.002(2) 0.031(2)
C9 0.071(3) 0.073(3) 0.063(3) 0.010(2) -0.013(2) 0.045(3)
C10 0.054(3) 0.066(3) 0.068(3) 0.011(2) -0.007(2) 0.024(2)
C11 0.065(3) 0.066(3) 0.061(3) 0.007(2) -0.007(2) 0.030(3)
C12 0.054(2) 0.060(3) 0.059(3) 0.007(2) 0.004(2) 0.025(2)
C13 0.049(2) 0.059(2) 0.052(2) 0.0086(19) -0.0010(18) 0.029(2)
C14 0.047(2) 0.072(3) 0.046(2) 0.009(2) 0.0020(18) 0.028(2)
O2 0.0625(19) 0.073(2) 0.0541(17) 0.0032(15) -0.0036(15) 0.0446(17)
N1 0.0369(16) 0.0509(18) 0.0449(17) 0.0093(15) -0.0012(13) 0.0175(14)
C15 0.043(2) 0.051(2) 0.053(2) 0.0005(18) -0.0075(17) 0.0204(18)
C16 0.042(2) 0.053(2) 0.067(3) 0.003(2) -0.0088(19) 0.0189(18)
N2 0.0361(16) 0.056(2) 0.065(2) -0.0003(18) -0.0029(16) 0.0183(15)
C17 0.054(3) 0.069(3) 0.074(3) 0.010(3) 0.002(2) 0.024(2)
C18 0.040(2) 0.090(4) 0.098(4) 0.012(3) -0.003(3) 0.028(3)
C19 0.0401(19) 0.0431(19) 0.058(2) -0.0028(17) 0.0048(17) 0.0208(16)
C20 0.0399(19) 0.0410(19) 0.057(2) 0.0032(17) 0.0011(17) 0.0170(16)
C21 0.0401(19) 0.0428(19) 0.054(2) 0.0063(17) 0.0016(17) 0.0211(16)
C22 0.0396(19) 0.046(2) 0.050(2) -0.0002(17) -0.0014(16) 0.0199(16)
C23 0.048(2) 0.045(2) 0.048(2) -0.0011(17) 0.0053(17) 0.0182(17)
C24 0.043(2) 0.049(2) 0.053(2) -0.0035(18) 0.0024(17) 0.0238(17)
C25 0.0391(19) 0.056(2) 0.057(2) -0.0047(19) 0.0049(18) 0.0219(18)
O6 0.0414(14) 0.0539(16) 0.0620(17) 0.0011(14) 0.0026(13) 0.0278(13)
C26 0.039(2) 0.061(3) 0.111(5) -0.018(3) 0.004(3) 0.022(2)
C27 0.047(3) 0.065(3) 0.161(7) -0.034(4) 0.014(3) 0.026(2)
C28 0.067(4) 0.088(5) 0.146(7) -0.038(5) 0.000(4) 0.041(4)
C29 0.073(4) 0.099(5) 0.154(8) -0.068(6) 0.002(5) 0.039(4)
C30 0.083(4) 0.105(5) 0.104(5) -0.051(4) 0.003(4) 0.042(4)
C31 0.044(2) 0.070(3) 0.098(4) -0.035(3) 0.012(3) 0.023(2)
C32 0.049(2) 0.081(3) 0.072(3) -0.017(3) 0.009(2) 0.036(2)
O7 0.0484(17) 0.0611(19) 0.091(3) -0.0113(18) 0.0011(16) 0.0318(15)
N3 0.0395(17) 0.058(2) 0.066(2) -0.0146(18) 0.0049(16) 0.0209(16)
C33 0.046(2) 0.067(3) 0.089(4) -0.026(3) -0.006(2) 0.028(2)
C34 0.056(3) 0.068(3) 0.125(5) -0.021(4) 0.004(3) 0.023(3)
N4 0.050(2) 0.051(2) 0.105(4) -0.004(2) 0.011(2) 0.0193(18)
C35 0.049(3) 0.064(3) 0.139(6) 0.010(3) 0.033(3) 0.025(2)
C36 0.095(5) 0.054(3) 0.270(13) 0.036(5) 0.066(7) 0.043(4)
C37 0.0396(18) 0.048(2) 0.052(2) 0.0065(17) 0.0064(16) 0.0248(17)
C38 0.045(2) 0.052(2) 0.062(3) 0.004(2) -0.0015(19) 0.0271(19)
C39 0.046(2) 0.046(2) 0.065(3) 0.0024(19) 0.0038(19) 0.0260(18)
C40 0.046(2) 0.055(2) 0.062(2) 0.0090(19) 0.0043(19) 0.0332(19)
C41 0.044(2) 0.053(2) 0.057(2) 0.0048(19) 0.0048(18) 0.0281(18)
C42 0.0391(19) 0.047(2) 0.056(2) 0.0026(18) -0.0016(17) 0.0201(17)
C43 0.0386(18) 0.053(2) 0.044(2) 0.0042(17) 0.0026(15) 0.0241(17)
C44 0.045(2) 0.056(2) 0.056(2) -0.001(2) 0.0048(19) 0.0240(19)
C45 0.051(2) 0.066(3) 0.051(2) 0.002(2) -0.0008(19) 0.027(2)
C46 0.043(2) 0.064(3) 0.062(3) 0.006(2) 0.0001(19) 0.027(2)
C47 0.0377(18) 0.052(2) 0.051(2) 0.0084(18) 0.0048(16) 0.0249(17)
C48 0.0376(18) 0.051(2) 0.046(2) 0.0044(17) 0.0000(15) 0.0232(16)
C49 0.045(2) 0.057(2) 0.057(2) 0.0083(19) -0.0011(18) 0.0312(19)
C50 0.044(2) 0.067(3) 0.082(3) 0.002(2) -0.003(2) 0.035(2)
C51 0.068(3) 0.057(3) 0.065(3) 0.008(2) -0.013(2) 0.033(2)
O11 0.0454(15) 0.0504(15) 0.0562(17) -0.0007(13) -0.0052(13) 0.0277(13)
C52 0.133(6) 0.161(8) 0.084(4) -0.017(4) -0.022(4) 0.125(7)
O3 0.0485(16) 0.0648(19) 0.0588(17) 0.0034(15) -0.0013(14) 0.0367(15)
C53 0.085(4) 0.108(5) 0.085(4) 0.001(4) -0.006(3) 0.078(4)
O8 0.0496(16) 0.0584(18) 0.078(2) 0.0032(16) 0.0053(15) 0.0341(15)
O4 0.0562(18) 0.062(2) 0.0640(19) 0.0045(16) 0.0057(16) 0.0234(16)
O5 0.0512(17) 0.0553(18) 0.064(2) 0.0050(15) 0.0085(15) 0.0216(14)
C54 0.043(2) 0.058(3) 0.068(3) 0.010(2) 0.004(2) 0.020(2)
C55 0.065(3) 0.072(4) 0.085(4) 0.002(3) 0.014(3) -0.003(3)
O9 0.0451(15) 0.0559(17) 0.0639(18) -0.0080(15) 0.0062(13) 0.0239(14)
O10 0.0461(15) 0.0503(16) 0.0566(18) -0.0001(13) 0.0049(13) 0.0219(13)
C56 0.042(2) 0.056(2) 0.060(3) -0.002(2) 0.0043(19) 0.0266(19)
C57 0.077(3) 0.059(3) 0.059(3) -0.003(2) 0.011(3) 0.019(3)

loop_
_atom_type_symbol
_atom_type_description
_atom_type_scat_dispersion_real
_atom_type_scat_dispersion_imag
_atom_type_scat_source
C C 0.0033 0.0016 'International Tables Vol C Tables 4.2.6.8 and 6.1.1.4'
H H 0.0000 0.0000 'International Tables Vol C Tables 4.2.6.8 and 6.1.1.4'
Cl Cl 0.1484 0.1585 'International Tables Vol C Tables 4.2.6.8 and 6.1.1.4'
Mn Mn 0.3368 0.7283 'International Tables Vol C Tables 4.2.6.8 and 6.1.1.4'
N N 0.0061 0.0033 'International Tables Vol C Tables 4.2.6.8 and 6.1.1.4'
O O 0.0106 0.0060 'International Tables Vol C Tables 4.2.6.8 and 6.1.1.4'

loop_
_geom_angle_atom_site_label_1
_geom_angle_atom_site_label_2
_geom_angle_atom_site_label_3
_geom_angle
O2 Mn1 O3 92.62(14)
O2 Mn1 O1 175.04(14)
O3 Mn1 O1 82.92(13)
O2 Mn1 N1 93.39(14)
O3 Mn1 N1 173.32(14)
O1 Mn1 N1 91.18(13)
O2 Mn1 O4 88.89(15)
O3 Mn1 O4 93.83(15)
O1 Mn1 O4 89.23(13)
N1 Mn1 O4 89.20(14)
O2 Mn1 N2 91.62(15)
O3 Mn1 N2 97.18(14)
O1 Mn1 N2 91.10(14)
N1 Mn1 N2 79.74(13)
O4 Mn1 N2 168.94(14)
O2 Mn1 Mn3 130.45(11)
O3 Mn1 Mn3 42.01(9)
O1 Mn1 Mn3 44.62(9)
N1 Mn1 Mn3 133.40(9)
O4 Mn1 Mn3 78.32(10)
N2 Mn1 Mn3 109.42(10)
O7 Mn2 O8 92.13(16)
O7 Mn2 O6 175.66(16)
O8 Mn2 O6 83.62(13)
O7 Mn2 N3 92.61(16)
O8 Mn2 N3 174.04(14)
O6 Mn2 N3 91.58(14)
O7 Mn2 O9 93.69(14)
O8 Mn2 O9 94.41(14)
O6 Mn2 O9 87.51(12)
N3 Mn2 O9 88.89(14)
O7 Mn2 N4 89.30(16)
O8 Mn2 N4 94.88(18)
O6 Mn2 N4 90.21(14)
N3 Mn2 N4 81.57(18)
O9 Mn2 N4 170.13(17)
O7 Mn2 Mn3 130.98(12)
O8 Mn2 Mn3 41.99(10)
O6 Mn2 Mn3 45.26(9)
N3 Mn2 Mn3 134.56(11)
O9 Mn2 Mn3 77.70(9)
N4 Mn2 Mn3 107.28(13)
O5 Mn3 O8 93.52(13)
O5 Mn3 O3 92.48(13)
O8 Mn3 O3 108.98(13)
O5 Mn3 O10 171.37(13)
O8 Mn3 O10 91.21(12)
O3 Mn3 O10 92.80(13)
O5 Mn3 O1 85.76(12)
O8 Mn3 O1 178.88(12)
O3 Mn3 O1 70.22(11)
O10 Mn3 O1 89.61(12)
O5 Mn3 O6 87.49(13)
O8 Mn3 O6 70.44(12)
O3 Mn3 O6 179.41(12)
O10 Mn3 O6 87.30(12)
O1 Mn3 O6 110.36(11)
O5 Mn3 Mn2 101.53(10)
O8 Mn3 Mn2 35.62(9)
O3 Mn3 Mn2 141.79(9)
O10 Mn3 Mn2 78.31(9)
O1 Mn3 Mn2 145.39(7)
O6 Mn3 Mn2 37.68(8)
O5 Mn3 Mn1 78.06(10)
O8 Mn3 Mn1 141.95(10)
O3 Mn3 Mn1 36.11(8)
O10 Mn3 Mn1 102.46(9)
O1 Mn3 Mn1 37.04(7)
O6 Mn3 Mn1 144.41(8)
Mn2 Mn3 Mn1 177.57(3)
O1 C1 C6 121.5(4)
O1 C1 C2 119.7(4)
C6 C1 C2 118.8(4)
C3 C2 C1 120.9(4)
C3 C2 H2A 119.5
C1 C2 H2A 119.5
C2 C3 C4 121.1(4)
C2 C3 H3A 119.5
C4 C3 H3A 119.5
C5 C4 C3 118.1(4)
C5 C4 C37 121.2(4)
C3 C4 C37 120.7(4)
C4 C5 C6 121.2(4)
C4 C5 H5A 119.4
C6 C5 H5A 119.4
C1 C6 C5 119.8(4)
C1 C6 C7 121.2(4)
C5 C6 C7 118.9(4)
C6 C7 N1 112.5(3)
C6 C7 H7A 109.1
N1 C7 H7A 109.1
C6 C7 H7B 109.1
N1 C7 H7B 109.1
H7A C7 H7B 107.8
C1 O1 Mn1 129.9(3)
C1 O1 Mn3 130.6(3)
Mn1 O1 Mn3 98.34(12)
O2 C8 C13 122.4(4)
O2 C8 C9 119.0(5)
C13 C8 C9 118.6(5)
C10 C9 C8 120.8(5)
C10 C9 H9A 119.6
C8 C9 H9A 119.6
C9 C10 C11 120.9(5)
C9 C10 H10A 119.5
C11 C10 H10A 119.5
C10 C11 C12 119.1(5)
C10 C11 H11A 120.5
C12 C11 H11A 120.5
C13 C12 C11 120.6(5)
C13 C12 H12A 119.7
C11 C12 H12A 119.7
C12 C13 C8 119.9(4)
C12 C13 C14 121.8(4)
C8 C13 C14 118.1(4)
C13 C14 N1 115.4(4)
C13 C14 H14A 108.4
N1 C14 H14A 108.4
C13 C14 H14B 108.4
N1 C14 H14B 108.4
H14A C14 H14B 107.5
C8 O2 Mn1 129.0(3)
C15 N1 C7 110.9(3)
C15 N1 C14 110.1(4)
C7 N1 C14 104.8(3)
C15 N1 Mn1 113.1(3)
C7 N1 Mn1 109.5(3)
C14 N1 Mn1 108.1(3)
N1 C15 C16 112.2(4)
N1 C15 H15A 109.2
C16 C15 H15A 109.2
N1 C15 H15B 109.2
C16 C15 H15B 109.2
H15A C15 H15B 107.9
N2 C16 C15 111.4(4)
N2 C16 H16A 109.4
C15 C16 H16A 109.4
N2 C16 H16B 109.4
C15 C16 H16B 109.4
H16A C16 H16B 108.0
C16 N2 C17 112.3(4)
C16 N2 C18 110.0(4)
C17 N2 C18 109.4(4)
C16 N2 Mn1 101.9(3)
C17 N2 Mn1 113.8(3)
C18 N2 Mn1 109.2(3)
N2 C17 H17A 109.5
N2 C17 H17B 109.5
H17A C17 H17B 109.5
N2 C17 H17C 109.5
H17A C17 H17C 109.5
H17B C17 H17C 109.5
N2 C18 H18A 109.5
N2 C18 H18B 109.5
H18A C18 H18B 109.5
N2 C18 H18C 109.5
H18A C18 H18C 109.5
H18B C18 H18C 109.5
O6 C19 C20 119.9(4)
O6 C19 C24 120.1(4)
C20 C19 C24 120.0(4)
C19 C20 C21 120.4(4)
C19 C20 H20A 119.8
C21 C20 H20A 119.8
C20 C21 C22 121.3(4)
C20 C21 H21A 119.3
C22 C21 H21A 119.3
C23 C22 C21 117.2(4)
C23 C22 C43 118.7(4)
C21 C22 C43 123.9(4)
C22 C23 C24 122.4(4)
C22 C23 H23A 118.8
C24 C23 H23A 118.8
C19 C24 C23 118.5(4)
C19 C24 C25 121.7(4)
C23 C24 C25 119.6(4)
N3 C25 C24 114.4(4)
N3 C25 H25A 108.7
C24 C25 H25A 108.7
N3 C25 H25B 108.7
C24 C25 H25B 108.7
H25A C25 H25B 107.6
C19 O6 Mn2 130.8(3)
C19 O6 Mn3 131.3(3)
Mn2 O6 Mn3 97.06(12)
O7 C26 C31 119.6(5)
O7 C26 C27 119.3(7)
C31 C26 C27 121.1(6)
C28 C27 C26 122.1(9)
C28 C27 H27A 119.0
C26 C27 H27A 119.0
C29 C28 C27 118.5(8)
C29 C28 H28A 120.7
C27 C28 H28A 120.7
C28 C29 C30 123.5(7)
C28 C29 H29A 118.2
C30 C29 H29A 118.2
C31 C30 C29 115.3(9)
C31 C30 H30A 122.4
C29 C30 H30A 122.4
C26 C31 C30 119.5(6)
C26 C31 C32 121.3(5)
C30 C31 C32 119.2(7)
C31 C32 N3 113.3(5)
C31 C32 H32A 108.9
N3 C32 H32A 108.9
C31 C32 H32B 108.9
N3 C32 H32B 108.9
H32A C32 H32B 107.7
C26 O7 Mn2 130.3(3)
C25 N3 C32 105.5(4)
C25 N3 C33 110.7(4)
C32 N3 C33 112.1(4)
C25 N3 Mn2 109.2(3)
C32 N3 Mn2 107.7(3)
C33 N3 Mn2 111.4(4)
N3 C33 C34 112.6(5)
N3 C33 H33A 109.1
C34 C33 H33A 109.1
N3 C33 H33B 109.1
C34 C33 H33B 109.1
H33A C33 H33B 107.8
N4 C34 C33 112.2(5)
N4 C34 H34A 109.2
C33 C34 H34A 109.2
N4 C34 H34B 109.2
C33 C34 H34B 109.2
H34A C34 H34B 107.9
C35 N4 C36 111.1(6)
C35 N4 C34 112.6(5)
C36 N4 C34 105.7(6)
C35 N4 Mn2 114.7(4)
C36 N4 Mn2 110.4(4)
C34 N4 Mn2 101.7(4)
N4 C35 H35A 109.5
N4 C35 H35B 109.5
H35A C35 H35B 109.5
N4 C35 H35C 109.5
H35A C35 H35C 109.5
H35B C35 H35C 109.5
N4 C36 H36A 109.5
N4 C36 H36B 109.5
H36A C36 H36B 109.5
N4 C36 H36C 109.5
H36A C36 H36C 109.5
H36B C36 H36C 109.5
C42 C37 C38 117.4(4)
C42 C37 C4 121.4(4)
C38 C37 C4 121.2(4)
C39 C38 C37 120.2(4)
C39 C38 H38A 119.9
C37 C38 H38A 119.9
C40 C39 C38 120.7(4)
C40 C39 H39A 119.7
C38 C39 H39A 119.7
C39 C40 C41 121.7(4)
C39 C40 H40A 119.1
C41 C40 H40A 119.1
C40 C41 C42 116.3(4)
C40 C41 C49 121.3(4)
C42 C41 C49 122.4(4)
O11 C42 C37 114.8(4)
O11 C42 C41 121.7(4)
C37 C42 C41 123.6(4)
C44 C43 C48 116.9(4)
C44 C43 C22 120.6(4)
C48 C43 C22 122.4(4)
C45 C44 C43 121.0(4)
C45 C44 H44A 119.5
C43 C44 H44A 119.5
C46 C45 C44 120.3(5)
C46 C45 H45A 119.9
C44 C45 H45A 119.9
C45 C46 C47 121.6(4)
C45 C46 H46A 119.2
C47 C46 H46A 119.2
C46 C47 C48 117.0(4)
C46 C47 C49 120.9(4)
C48 C47 C49 122.1(4)
O11 C48 C47 122.4(4)
O11 C48 C43 114.3(3)
C47 C48 C43 123.2(4)
C41 C49 C47 111.1(3)
C41 C49 C51 108.4(4)
C47 C49 C51 108.2(4)
C41 C49 C50 109.0(4)
C47 C49 C50 110.2(4)
C51 C49 C50 109.8(4)
C49 C50 H50A 109.5
C49 C50 H50B 109.5
H50A C50 H50B 109.5
C49 C50 H50C 109.5
H50A C50 H50C 109.5
H50B C50 H50C 109.5
C49 C51 H51A 109.5
C49 C51 H51B 109.5
H51A C51 H51B 109.5
C49 C51 H51C 109.5
H51A C51 H51C 109.5
H51B C51 H51C 109.5
C48 O11 C42 120.0(3)
O3 C52 H52A 109.5
O3 C52 H52B 109.5
H52A C52 H52B 109.5
O3 C52 H52C 109.5
H52A C52 H52C 109.5
H52B C52 H52C 109.5
C52 O3 Mn1 124.3(4)
C52 O3 Mn3 124.5(4)
Mn1 O3 Mn3 101.88(13)
O8 C53 H53A 109.5
O8 C53 H53B 109.5
H53A C53 H53B 109.5
O8 C53 H53C 109.5
H53A C53 H53C 109.5
H53B C53 H53C 109.5
C53 O8 Mn2 124.0(3)
C53 O8 Mn3 121.5(4)
Mn2 O8 Mn3 102.38(15)
C54 O4 Mn1 125.9(3)
C54 O5 Mn3 130.9(3)
O5 C54 O4 126.6(4)
O5 C54 C55 117.9(5)
O4 C54 C55 115.5(5)
C54 C55 H55A 109.5
C54 C55 H55B 109.5
H55A C55 H55B 109.5
C54 C55 H55C 109.5
H55A C55 H55C 109.5
H55B C55 H55C 109.5
C56 O9 Mn2 127.9(3)
C56 O10 Mn3 130.8(3)
O10 C56 O9 124.7(4)
O10 C56 C57 118.3(4)
O9 C56 C57 117.0(4)
C56 C57 H57A 109.5
C56 C57 H57B 109.5
H57A C57 H57B 109.5
C56 C57 H57C 109.5
H57A C57 H57C 109.5
H57B C57 H57C 109.5
C58B O12B H1MB 101.2(18)
C58B O12B H1MA 101.2(18)
H1MB O12B H1MA 0.0
C58 O12 H1MB 103.9(18)
C58 O12 H1MA 103.9(18)
H1MB O12 H1MA 0.0
O12B C58B H58D 109.5
O12B C58B H58E 109.5
H58D C58B H58E 109.5
O12B C58B H58F 109.5
H58D C58B H58F 109.5
H58E C58B H58F 109.5

loop_
_geom_bond_atom_site_label_1
_geom_bond_atom_site_label_2
_geom_bond_distance
Mn1 O2 1.887(3)
Mn1 O3 1.892(3)
Mn1 O1 1.913(3)
Mn1 N1 2.092(4)
Mn1 O4 2.218(4)
Mn1 N2 2.385(4)
Mn1 Mn3 3.1415(14)
Mn2 O7 1.865(3)
Mn2 O8 1.870(4)
Mn2 O6 1.932(3)
Mn2 N3 2.099(4)
Mn2 O9 2.217(3)
Mn2 N4 2.350(4)
Mn2 Mn3 3.1363(14)
Mn3 O5 2.141(3)
Mn3 O8 2.148(3)
Mn3 O3 2.148(3)
Mn3 O10 2.150(3)
Mn3 O1 2.230(3)
Mn3 O6 2.245(3)
C1 O1 1.363(5)
C1 C6 1.384(6)
C1 C2 1.389(6)
C2 C3 1.376(6)
C2 H2A 0.9500
C3 C4 1.389(6)
C3 H3A 0.9500
C4 C5 1.382(6)
C4 C37 1.486(5)
C5 C6 1.402(6)
C5 H5A 0.9500
C6 C7 1.501(6)
C7 N1 1.503(5)
C7 H7A 0.9900
C7 H7B 0.9900
C8 O2 1.344(6)
C8 C13 1.384(7)
C8 C9 1.407(7)
C9 C10 1.342(8)
C9 H9A 0.9500
C10 C11 1.381(8)
C10 H10A 0.9500
C11 C12 1.384(7)
C11 H11A 0.9500
C12 C13 1.378(7)
C12 H12A 0.9500
C13 C14 1.498(6)
C14 N1 1.511(5)
C14 H14A 0.9900
C14 H14B 0.9900
N1 C15 1.479(6)
C15 C16 1.518(6)
C15 H15A 0.9900
C15 H15B 0.9900
C16 N2 1.457(7)
C16 H16A 0.9900
C16 H16B 0.9900
N2 C17 1.468(7)
N2 C18 1.487(6)
C17 H17A 0.9800
C17 H17B 0.9800
C17 H17C 0.9800
C18 H18A 0.9800
C18 H18B 0.9800
C18 H18C 0.9800
C19 O6 1.360(5)
C19 C20 1.376(6)
C19 C24 1.394(6)
C20 C21 1.382(6)
C20 H20A 0.9500
C21 C22 1.395(6)
C21 H21A 0.9500
C22 C23 1.389(6)
C22 C43 1.478(6)
C23 C24 1.395(6)
C23 H23A 0.9500
C24 C25 1.515(6)
C25 N3 1.493(6)
C25 H25A 0.9900
C25 H25B 0.9900
C26 O7 1.345(7)
C26 C31 1.371(10)
C26 C27 1.382(9)
C27 C28 1.362(11)
C27 H27A 0.9500
C28 C29 1.330(13)
C28 H28A 0.9500
C29 C30 1.461(13)
C29 H29A 0.9500
C30 C31 1.430(8)
C30 H30A 0.9500
C31 C32 1.503(8)
C32 N3 1.504(6)
C32 H32A 0.9900
C32 H32B 0.9900
N3 C33 1.506(6)
C33 C34 1.517(10)
C33 H33A 0.9900
C33 H33B 0.9900
C34 N4 1.474(9)
C34 H34A 0.9900
C34 H34B 0.9900
N4 C35 1.448(7)
N4 C36 1.458(9)
C35 H35A 0.9800
C35 H35B 0.9800
C35 H35C 0.9800
C36 H36A 0.9800
C36 H36B 0.9800
C36 H36C 0.9800
C37 C42 1.388(6)
C37 C38 1.399(6)
C38 C39 1.389(6)
C38 H38A 0.9500
C39 C40 1.367(7)
C39 H39A 0.9500
C40 C41 1.396(6)
C40 H40A 0.9500
C41 C42 1.402(6)
C41 C49 1.511(7)
C42 O11 1.387(5)
C43 C44 1.393(6)
C43 C48 1.404(6)
C44 C45 1.391(7)
C44 H44A 0.9500
C45 C46 1.370(7)
C45 H45A 0.9500
C46 C47 1.393(7)
C46 H46A 0.9500
C47 C48 1.397(6)
C47 C49 1.513(6)
C48 O11 1.375(5)
C49 C51 1.539(6)
C49 C50 1.540(6)
C50 H50A 0.9800
C50 H50B 0.9800
C50 H50C 0.9800
C51 H51A 0.9800
C51 H51B 0.9800
C51 H51C 0.9800
C52 O3 1.420(6)
C52 H52A 0.9800
C52 H52B 0.9800
C52 H52C 0.9800
C53 O8 1.452(6)
C53 H53A 0.9800
C53 H53B 0.9800
C53 H53C 0.9800
O4 C54 1.275(7)
O5 C54 1.246(6)
C54 C55 1.533(7)
C55 H55A 0.9800
C55 H55B 0.9800
C55 H55C 0.9800
O9 C56 1.273(6)
O10 C56 1.246(6)
C56 C57 1.492(7)
C57 H57A 0.9800
C57 H57B 0.9800
C57 H57C 0.9800
C58 O12 1.52(2)
C58 H58A 0.9800
C58 H58B 0.9800
C58 H58C 0.9800
O12B C58B 1.53(2)
O12B H1MB 1.08(2)
O12B H1MA 1.08(2)
O12 H1MB 1.02(2)
O12 H1MA 1.02(2)
C58B H58D 0.9800
C58B H58E 0.9800
C58B H58F 0.9800

loop_
_geom_hbond_atom_site_label_D
_geom_hbond_atom_site_label_H
_geom_hbond_atom_site_label_A
_geom_hbond_distance_DH
_geom_hbond_distance_HA
_geom_hbond_distance_DA
_geom_hbond_angle_DHA
O12 H1MA O10 1.02(2) 1.960(3) 2.97(2) 169.1(11)
O12B H1MB O10 1.08(2) 1.960(3) 2.97(2) 155.0(10)

loop_
_geom_torsion_atom_site_label_1
_geom_torsion_atom_site_label_2
_geom_torsion_atom_site_label_3
_geom_torsion_atom_site_label_4
_geom_torsion
O7 Mn2 Mn3 O5 -106.75(19)
O8 Mn2 Mn3 O5 -79.80(18)
O6 Mn2 Mn3 O5 70.29(16)
N3 Mn2 Mn3 O5 93.15(18)
O9 Mn2 Mn3 O5 169.11(13)
N4 Mn2 Mn3 O5 -2.07(17)
O7 Mn2 Mn3 O8 -26.9(2)
O6 Mn2 Mn3 O8 150.1(2)
N3 Mn2 Mn3 O8 173.0(2)
O9 Mn2 Mn3 O8 -111.08(18)
N4 Mn2 Mn3 O8 77.7(2)
O7 Mn2 Mn3 O3 2.6(2)
O8 Mn2 Mn3 O3 29.5(2)
O6 Mn2 Mn3 O3 179.6(2)
N3 Mn2 Mn3 O3 -157.5(2)
O9 Mn2 Mn3 O3 -81.58(18)
N4 Mn2 Mn3 O3 107.2(2)
O7 Mn2 Mn3 O10 82.06(18)
O8 Mn2 Mn3 O10 109.01(17)
O6 Mn2 Mn3 O10 -100.90(16)
N3 Mn2 Mn3 O10 -78.04(18)
O9 Mn2 Mn3 O10 -2.08(12)
N4 Mn2 Mn3 O10 -173.26(16)
O7 Mn2 Mn3 O1 153.9(2)
O8 Mn2 Mn3 O1 -179.2(2)
O6 Mn2 Mn3 O1 -29.09(19)
N3 Mn2 Mn3 O1 -6.2(2)
O9 Mn2 Mn3 O1 69.74(17)
N4 Mn2 Mn3 O1 -101.45(19)
O7 Mn2 Mn3 O6 -177.0(2)
O8 Mn2 Mn3 O6 -150.1(2)
N3 Mn2 Mn3 O6 22.9(2)
O9 Mn2 Mn3 O6 98.82(16)
N4 Mn2 Mn3 O6 -72.36(19)
O7 Mn2 Mn3 Mn1 -26.7(8)
O8 Mn2 Mn3 Mn1 0.2(7)
O6 Mn2 Mn3 Mn1 150.3(7)
N3 Mn2 Mn3 Mn1 173.2(7)
O9 Mn2 Mn3 Mn1 -110.9(7)
N4 Mn2 Mn3 Mn1 77.9(7)
O2 Mn1 Mn3 O5 80.38(18)
O3 Mn1 Mn3 O5 111.41(18)
O1 Mn1 Mn3 O5 -98.91(16)
N1 Mn1 Mn3 O5 -75.53(17)
O4 Mn1 Mn3 O5 2.05(14)
N2 Mn1 Mn3 O5 -169.74(14)
O2 Mn1 Mn3 O8 0.1(2)
O3 Mn1 Mn3 O8 31.1(2)
O1 Mn1 Mn3 O8 -179.2(2)
N1 Mn1 Mn3 O8 -155.84(19)
O4 Mn1 Mn3 O8 -78.26(18)
N2 Mn1 Mn3 O8 109.95(18)
O2 Mn1 Mn3 O3 -31.0(2)
O1 Mn1 Mn3 O3 149.7(2)
N1 Mn1 Mn3 O3 173.1(2)
O4 Mn1 Mn3 O3 -109.37(19)
N2 Mn1 Mn3 O3 78.85(18)
O2 Mn1 Mn3 O10 -108.43(17)
O3 Mn1 Mn3 O10 -77.40(18)
O1 Mn1 Mn3 O10 72.27(16)
N1 Mn1 Mn3 O10 95.65(16)
O4 Mn1 Mn3 O10 173.23(13)
N2 Mn1 Mn3 O10 1.45(13)
O2 Mn1 Mn3 O1 179.3(2)
O3 Mn1 Mn3 O1 -149.7(2)
N1 Mn1 Mn3 O1 23.38(18)
O4 Mn1 Mn3 O1 100.96(16)
N2 Mn1 Mn3 O1 -70.83(16)
O2 Mn1 Mn3 O6 148.5(2)
O3 Mn1 Mn3 O6 179.5(2)
O1 Mn1 Mn3 O6 -30.78(19)
N1 Mn1 Mn3 O6 -7.4(2)
O4 Mn1 Mn3 O6 70.18(18)
N2 Mn1 Mn3 O6 -101.61(17)
O2 Mn1 Mn3 Mn2 -0.1(8)
O3 Mn1 Mn3 Mn2 30.9(7)
O1 Mn1 Mn3 Mn2 -179(86)
N1 Mn1 Mn3 Mn2 -156.0(7)
O4 Mn1 Mn3 Mn2 -78.5(7)
N2 Mn1 Mn3 Mn2 109.7(7)
O1 C1 C2 C3 177.0(4)
C6 C1 C2 C3 -3.7(6)
C1 C2 C3 C4 2.6(6)
C2 C3 C4 C5 -0.6(6)
C2 C3 C4 C37 179.4(4)
C3 C4 C5 C6 -0.2(6)
C37 C4 C5 C6 179.8(4)
O1 C1 C6 C5 -177.8(4)
C2 C1 C6 C5 2.9(6)
O1 C1 C6 C7 -2.2(6)
C2 C1 C6 C7 178.6(4)
C4 C5 C6 C1 -1.0(6)
C4 C5 C6 C7 -176.8(4)
C1 C6 C7 N1 52.2(5)
C5 C6 C7 N1 -132.1(4)
C6 C1 O1 Mn1 -24.8(5)
C2 C1 O1 Mn1 154.4(3)
C6 C1 O1 Mn3 140.3(3)
C2 C1 O1 Mn3 -40.5(5)
O2 Mn1 O1 C1 162.4(16)
O3 Mn1 O1 C1 -171.5(3)
N1 Mn1 O1 C1 5.4(3)
O4 Mn1 O1 C1 94.6(3)
N2 Mn1 O1 C1 -74.4(3)
Mn3 Mn1 O1 C1 168.6(4)
O2 Mn1 O1 Mn3 -6.2(18)
O3 Mn1 O1 Mn3 19.91(13)
N1 Mn1 O1 Mn3 -163.24(13)
O4 Mn1 O1 Mn3 -74.05(14)
N2 Mn1 O1 Mn3 117.00(13)
O5 Mn3 O1 C1 -92.7(3)
O8 Mn3 O1 C1 -143(6)
O3 Mn3 O1 C1 173.1(3)
O10 Mn3 O1 C1 80.0(3)
O6 Mn3 O1 C1 -7.0(3)
Mn2 Mn3 O1 C1 11.5(4)
Mn1 Mn3 O1 C1 -168.5(4)
O5 Mn3 O1 Mn1 75.74(14)
O8 Mn3 O1 Mn1 25(6)
O3 Mn3 O1 Mn1 -18.43(12)
O10 Mn3 O1 Mn1 -111.55(14)
O6 Mn3 O1 Mn1 161.48(12)
Mn2 Mn3 O1 Mn1 179.96(5)
O2 C8 C9 C10 -179.4(5)
C13 C8 C9 C10 2.0(8)
C8 C9 C10 C11 -3.8(8)
C9 C10 C11 C12 3.6(8)
C10 C11 C12 C13 -1.7(8)
C11 C12 C13 C8 -0.1(7)
C11 C12 C13 C14 174.8(5)
O2 C8 C13 C12 -178.6(4)
C9 C8 C13 C12 0.0(7)
O2 C8 C13 C14 6.3(7)
C9 C8 C13 C14 -175.1(4)
C12 C13 C14 N1 127.1(5)
C8 C13 C14 N1 -57.9(6)
C13 C8 O2 Mn1 29.5(7)
C9 C8 O2 Mn1 -149.1(4)
O3 Mn1 O2 C8 161.5(4)
O1 Mn1 O2 C8 -172.6(15)
N1 Mn1 O2 C8 -15.6(4)
O4 Mn1 O2 C8 -104.7(4)
N2 Mn1 O2 C8 64.2(4)
Mn3 Mn1 O2 C8 -178.3(3)
C6 C7 N1 C15 58.5(5)
C6 C7 N1 C14 177.3(4)
C6 C7 N1 Mn1 -67.0(4)
C13 C14 N1 C15 -60.5(5)
C13 C14 N1 C7 -179.8(4)
C13 C14 N1 Mn1 63.5(5)
O2 Mn1 N1 C15 94.9(3)
O3 Mn1 N1 C15 -59.1(13)
O1 Mn1 N1 C15 -87.0(3)
O4 Mn1 N1 C15 -176.2(3)
N2 Mn1 N1 C15 3.9(3)
Mn3 Mn1 N1 C15 -103.2(3)
O2 Mn1 N1 C7 -140.8(3)
O3 Mn1 N1 C7 65.2(13)
O1 Mn1 N1 C7 37.2(3)
O4 Mn1 N1 C7 -52.0(3)
N2 Mn1 N1 C7 128.1(3)
Mn3 Mn1 N1 C7 21.1(3)
O2 Mn1 N1 C14 -27.2(3)
O3 Mn1 N1 C14 179(37)
O1 Mn1 N1 C14 150.8(3)
O4 Mn1 N1 C14 61.6(3)
N2 Mn1 N1 C14 -118.3(3)
Mn3 Mn1 N1 C14 134.7(2)
C7 N1 C15 C16 -153.4(4)
C14 N1 C15 C16 91.1(4)
Mn1 N1 C15 C16 -29.9(4)
N1 C15 C16 N2 53.1(5)
C15 C16 N2 C17 77.7(5)
C15 C16 N2 C18 -160.2(4)
C15 C16 N2 Mn1 -44.4(4)
O2 Mn1 N2 C16 -70.9(3)
O3 Mn1 N2 C16 -163.8(3)
O1 Mn1 N2 C16 113.2(3)
N1 Mn1 N2 C16 22.2(3)
O4 Mn1 N2 C16 21.6(9)
Mn3 Mn1 N2 C16 154.8(2)
O2 Mn1 N2 C17 168.0(4)
O3 Mn1 N2 C17 75.1(4)
O1 Mn1 N2 C17 -7.9(3)
N1 Mn1 N2 C17 -98.9(4)
O4 Mn1 N2 C17 -99.5(8)
Mn3 Mn1 N2 C17 33.7(4)
O2 Mn1 N2 C18 45.4(4)
O3 Mn1 N2 C18 -47.4(4)
O1 Mn1 N2 C18 -130.4(4)
N1 Mn1 N2 C18 138.6(4)
O4 Mn1 N2 C18 138.0(7)
Mn3 Mn1 N2 C18 -88.8(4)
O6 C19 C20 C21 175.4(4)
C24 C19 C20 C21 -6.4(6)
C19 C20 C21 C22 4.3(6)
C20 C21 C22 C23 -0.7(6)
C20 C21 C22 C43 -176.2(4)
C21 C22 C23 C24 -0.7(6)
C43 C22 C23 C24 175.1(4)
O6 C19 C24 C23 -176.9(4)
C20 C19 C24 C23 5.0(6)
O6 C19 C24 C25 -2.0(6)
C20 C19 C24 C25 179.9(4)
C22 C23 C24 C19 -1.5(6)
C22 C23 C24 C25 -176.5(4)
C19 C24 C25 N3 51.6(6)
C23 C24 C25 N3 -133.5(4)
C20 C19 O6 Mn2 153.4(3)
C24 C19 O6 Mn2 -24.8(6)
C20 C19 O6 Mn3 -39.4(6)
C24 C19 O6 Mn3 142.4(3)
O7 Mn2 O6 C19 -158.6(19)
O8 Mn2 O6 C19 -170.0(4)
N3 Mn2 O6 C19 6.4(4)
O9 Mn2 O6 C19 95.3(4)
N4 Mn2 O6 C19 -75.1(4)
Mn3 Mn2 O6 C19 170.4(4)
O7 Mn2 O6 Mn3 31(2)
O8 Mn2 O6 Mn3 19.61(13)
N3 Mn2 O6 Mn3 -163.92(14)
O9 Mn2 O6 Mn3 -75.11(13)
N4 Mn2 O6 Mn3 114.50(17)
O5 Mn3 O6 C19 77.1(4)
O8 Mn3 O6 C19 171.7(4)
O3 Mn3 O6 C19 165(39)
O10 Mn3 O6 C19 -96.0(3)
O1 Mn3 O6 C19 -7.4(4)
Mn2 Mn3 O6 C19 -170.3(4)
Mn1 Mn3 O6 C19 11.8(4)
O5 Mn3 O6 Mn2 -112.59(14)
O8 Mn3 O6 Mn2 -17.95(12)
O3 Mn3 O6 Mn2 -25(15)
O10 Mn3 O6 Mn2 74.30(14)
O1 Mn3 O6 Mn2 162.87(11)
Mn1 Mn3 O6 Mn2 -177.93(5)
O7 C26 C27 C28 -178.5(6)
C31 C26 C27 C28 0.6(9)
C26 C27 C28 C29 -2.3(11)
C27 C28 C29 C30 2.9(12)
C28 C29 C30 C31 -1.7(11)
O7 C26 C31 C30 179.6(5)
C27 C26 C31 C30 0.5(8)
O7 C26 C31 C32 1.3(7)
C27 C26 C31 C32 -177.8(5)
C29 C30 C31 C26 -0.1(9)
C29 C30 C31 C32 178.3(6)
C26 C31 C32 N3 -54.5(7)
C30 C31 C32 N3 127.2(6)
C31 C26 O7 Mn2 32.4(7)
C27 C26 O7 Mn2 -148.5(4)
O8 Mn2 O7 C26 162.2(5)
O6 Mn2 O7 C26 150.8(18)
N3 Mn2 O7 C26 -14.2(5)
O9 Mn2 O7 C26 -103.2(5)
N4 Mn2 O7 C26 67.3(5)
Mn3 Mn2 O7 C26 179.9(4)
C24 C25 N3 C32 179.3(4)
C24 C25 N3 C33 57.8(5)
C24 C25 N3 Mn2 -65.2(4)
C31 C32 N3 C25 -178.9(4)
C31 C32 N3 C33 -58.3(6)
C31 C32 N3 Mn2 64.6(5)
O7 Mn2 N3 C25 -145.7(3)
O8 Mn2 N3 C25 71.6(16)
O6 Mn2 N3 C25 35.4(3)
O9 Mn2 N3 C25 -52.1(3)
N4 Mn2 N3 C25 125.4(3)
Mn3 Mn2 N3 C25 19.4(3)
O7 Mn2 N3 C32 -31.6(3)
O8 Mn2 N3 C32 -174.3(14)
O6 Mn2 N3 C32 149.5(3)
O9 Mn2 N3 C32 62.0(3)
N4 Mn2 N3 C32 -120.5(3)
Mn3 Mn2 N3 C32 133.5(3)
O7 Mn2 N3 C33 91.7(3)
O8 Mn2 N3 C33 -51.0(16)
O6 Mn2 N3 C33 -87.2(3)
O9 Mn2 N3 C33 -174.7(3)
N4 Mn2 N3 C33 2.8(3)
Mn3 Mn2 N3 C33 -103.2(3)
C25 N3 C33 C34 -149.9(4)
C32 N3 C33 C34 92.6(6)
Mn2 N3 C33 C34 -28.2(5)
N3 C33 C34 N4 51.8(6)
C33 C34 N4 C35 79.3(6)
C33 C34 N4 C36 -159.2(5)
C33 C34 N4 Mn2 -43.9(5)
O7 Mn2 N4 C35 167.7(5)
O8 Mn2 N4 C35 75.6(5)
O6 Mn2 N4 C35 -8.0(5)
N3 Mn2 N4 C35 -99.6(5)
O9 Mn2 N4 C35 -84.6(10)
Mn3 Mn2 N4 C35 34.6(5)
O7 Mn2 N4 C36 41.3(6)
O8 Mn2 N4 C36 -50.8(6)
O6 Mn2 N4 C36 -134.4(6)
N3 Mn2 N4 C36 134.0(6)
O9 Mn2 N4 C36 149.0(8)
Mn3 Mn2 N4 C36 -91.8(6)
O7 Mn2 N4 C34 -70.6(4)
O8 Mn2 N4 C34 -162.6(4)
O6 Mn2 N4 C34 113.8(4)
N3 Mn2 N4 C34 22.2(4)
O9 Mn2 N4 C34 37.2(10)
Mn3 Mn2 N4 C34 156.4(3)
C5 C4 C37 C42 -125.0(4)
C3 C4 C37 C42 55.0(6)
C5 C4 C37 C38 53.5(6)
C3 C4 C37 C38 -126.5(4)
C42 C37 C38 C39 -4.9(6)
C4 C37 C38 C39 176.6(4)
C37 C38 C39 C40 3.3(7)
C38 C39 C40 C41 0.0(7)
C39 C40 C41 C42 -1.4(7)
C39 C40 C41 C49 177.2(4)
C38 C37 C42 O11 -176.1(4)
C4 C37 C42 O11 2.4(6)
C38 C37 C42 C41 3.5(6)
C4 C37 C42 C41 -177.9(4)
C40 C41 C42 O11 179.2(4)
C49 C41 C42 O11 0.6(7)
C40 C41 C42 C37 -0.4(6)
C49 C41 C42 C37 -179.0(4)
C23 C22 C43 C44 49.6(6)
C21 C22 C43 C44 -134.9(4)
C23 C22 C43 C48 -125.6(4)
C21 C22 C43 C48 49.9(6)
C48 C43 C44 C45 -0.5(6)
C22 C43 C44 C45 -176.0(4)
C43 C44 C45 C46 1.1(7)
C44 C45 C46 C47 -0.6(7)
C45 C46 C47 C48 -0.4(7)
C45 C46 C47 C49 178.9(4)
C46 C47 C48 O11 178.7(4)
C49 C47 C48 O11 -0.5(6)
C46 C47 C48 C43 1.0(6)
C49 C47 C48 C43 -178.2(4)
C44 C43 C48 O11 -178.4(4)
C22 C43 C48 O11 -3.1(6)
C44 C43 C48 C47 -0.6(6)
C22 C43 C48 C47 174.8(4)
C40 C41 C49 C47 177.1(4)
C42 C41 C49 C47 -4.4(6)
C40 C41 C49 C51 58.3(6)
C42 C41 C49 C51 -123.2(5)
C40 C41 C49 C50 -61.2(5)
C42 C41 C49 C50 117.3(5)
C46 C47 C49 C41 -174.8(4)
C48 C47 C49 C41 4.4(6)
C46 C47 C49 C51 -55.9(5)
C48 C47 C49 C51 123.3(4)
C46 C47 C49 C50 64.2(5)
C48 C47 C49 C50 -116.6(5)
C47 C48 O11 C42 -3.8(6)
C43 C48 O11 C42 174.1(4)
C37 C42 O11 C48 -176.6(4)
C41 C42 O11 C48 3.8(6)
O2 Mn1 O3 C52 9.3(6)
O1 Mn1 O3 C52 -168.5(6)
N1 Mn1 O3 C52 163.4(12)
O4 Mn1 O3 C52 -79.7(6)
N2 Mn1 O3 C52 101.3(6)
Mn3 Mn1 O3 C52 -147.6(6)
O2 Mn1 O3 Mn3 156.88(16)
O1 Mn1 O3 Mn3 -20.94(14)
N1 Mn1 O3 Mn3 -49.1(13)
O4 Mn1 O3 Mn3 67.81(15)
N2 Mn1 O3 Mn3 -111.15(15)
O5 Mn3 O3 C52 81.7(6)
O8 Mn3 O3 C52 -12.9(6)
O10 Mn3 O3 C52 -105.1(6)
O1 Mn3 O3 C52 166.3(6)
O6 Mn3 O3 C52 -6(15)
Mn2 Mn3 O3 C52 -30.5(6)
Mn1 Mn3 O3 C52 147.5(6)
O5 Mn3 O3 Mn1 -65.74(16)
O8 Mn3 O3 Mn1 -160.32(14)
O10 Mn3 O3 Mn1 107.43(15)
O1 Mn3 O3 Mn1 18.86(12)
O6 Mn3 O3 Mn1 -153(15)
Mn2 Mn3 O3 Mn1 -177.98(5)
O7 Mn2 O8 C53 17.5(5)
O6 Mn2 O8 C53 -163.3(5)
N3 Mn2 O8 C53 160.2(14)
O9 Mn2 O8 C53 -76.4(5)
N4 Mn2 O8 C53 107.0(5)
Mn3 Mn2 O8 C53 -142.5(5)
O7 Mn2 O8 Mn3 159.98(16)
O6 Mn2 O8 Mn3 -20.88(14)
N3 Mn2 O8 Mn3 -57.3(16)
O9 Mn2 O8 Mn3 66.11(14)
N4 Mn2 O8 Mn3 -110.54(16)
O5 Mn3 O8 C53 -111.4(4)
O3 Mn3 O8 C53 -17.5(4)
O10 Mn3 O8 C53 75.9(4)
O1 Mn3 O8 C53 -61(6)
O6 Mn3 O8 C53 162.6(4)
Mn2 Mn3 O8 C53 143.7(5)
Mn1 Mn3 O8 C53 -36.3(5)
O5 Mn3 O8 Mn2 104.95(16)
O3 Mn3 O8 Mn2 -161.21(14)
O10 Mn3 O8 Mn2 -67.83(15)
O1 Mn3 O8 Mn2 155(6)
O6 Mn3 O8 Mn2 18.87(13)
Mn1 Mn3 O8 Mn2 -179.99(5)
O2 Mn1 O4 C54 -137.1(4)
O3 Mn1 O4 C54 -44.5(4)
O1 Mn1 O4 C54 38.3(4)
N1 Mn1 O4 C54 129.5(4)
N2 Mn1 O4 C54 130.1(7)
Mn3 Mn1 O4 C54 -5.3(4)
O8 Mn3 O5 C54 142.4(4)
O3 Mn3 O5 C54 33.2(4)
O10 Mn3 O5 C54 -94.5(10)
O1 Mn3 O5 C54 -36.7(4)
O6 Mn3 O5 C54 -147.4(4)
Mn2 Mn3 O5 C54 177.5(4)
Mn1 Mn3 O5 C54 -0.1(4)
Mn3 O5 C54 O4 -4.2(8)
Mn3 O5 C54 C55 176.2(4)
Mn1 O4 C54 O5 7.4(8)
Mn1 O4 C54 C55 -172.9(4)
O7 Mn2 O9 C56 -132.4(4)
O8 Mn2 O9 C56 -40.0(4)
O6 Mn2 O9 C56 43.4(4)
N3 Mn2 O9 C56 135.1(4)
N4 Mn2 O9 C56 120.2(8)
Mn3 Mn2 O9 C56 -1.2(3)
O5 Mn3 O10 C56 -82.6(10)
O8 Mn3 O10 C56 40.7(4)
O3 Mn3 O10 C56 149.8(4)
O1 Mn3 O10 C56 -140.1(4)
O6 Mn3 O10 C56 -29.7(4)
Mn2 Mn3 O10 C56 7.3(4)
Mn1 Mn3 O10 C56 -175.1(4)
Mn3 O10 C56 O9 -10.9(7)
Mn3 O10 C56 C57 168.4(4)
Mn2 O9 C56 O10 6.9(6)
Mn2 O9 C56 C57 -172.4(4)

loop_
_platon_squeeze_void_nr
_platon_squeeze_void_average_x
_platon_squeeze_void_average_y
_platon_squeeze_void_average_z
_platon_squeeze_void_volume
_platon_squeeze_void_count_electrons
_platon_squeeze_void_content
1 0.000 0.000 -0.006 2332 158 ' '
2 0.000 0.389 0.167 7 1 ' '
3 0.189 0.536 0.861 9 1 ' '
4 0.348 0.811 0.528 9 1 ' '
5 0.389 0.000 0.833 7 1 ' '
6 0.463 0.652 0.194 9 1 ' '
7 0.536 0.189 0.139 9 1 ' '
8 0.611 0.611 0.500 6 1 ' '
9 0.652 0.463 0.806 9 1 ' '
10 0.811 0.348 0.472 9 1 ' '
